data_7204195
loop_
_publ_author_name
'Karlsen, Hege'
'Kolsaker, Per'
'R\/omming, Christian'
'Uggerud, Einar'

_publ_section_title
;
 The analogy between C&#xE001;O and C(CN)2. Part 2.1 Structural
 properties of N,N-dialkylaminobenzamides and the analogously
 substituted 2-(phenylmethylene)propanedinitriles
;
_journal_issue 3
_journal_name_full 'Journal of the Chemical Society, Perkin Transactions 2'
_journal_page_first 404
_journal_paper_doi 10.1039/b105532c
_journal_year 2002
_chemical_formula_sum 'C14 H15 N3'
_chemical_formula_weight 225.29
_chemical_melting_point 369.6(5)
_chemical_name_systematic
; 
2-(N,N-diethylamino-phenyl-methylene)propanedinitrile 
;
_space_group_IT_number 14
_symmetry_space_group_name_Hall '-P 2ybc'
_symmetry_space_group_name_H-M 'P 1 21/c 1'
_atom_sites_solution_hydrogens geom
_atom_sites_solution_primary direct
_atom_sites_solution_secondary difmap
_audit_creation_method SHELXL
_cell_angle_alpha 90.00
_cell_angle_beta 95.3630(10)
_cell_angle_gamma 90.00
_cell_formula_units_Z 4
_cell_length_a 9.8830(2)
_cell_length_b 14.4539(4)
_cell_length_c 8.9153(2)
_cell_measurement_temperature 150(2)
_cell_volume 1267.96(5)
_computing_structure_refinement 'SHELXL-93 (Sheldrick, 1993)'
_computing_structure_solution 'SHELXS-86 (Sheldrick, 1990)'
_diffrn_ambient_temperature 150(2)
_diffrn_radiation_monochromator graphite
_diffrn_radiation_source 'fine-focus sealed tube'
_diffrn_radiation_type MoK\a
_diffrn_radiation_wavelength 0.71073
_diffrn_reflns_av_R_equivalents 0.0180
_diffrn_reflns_av_sigmaI/netI 0.0199
_diffrn_reflns_limit_h_max 16
_diffrn_reflns_limit_h_min -17
_diffrn_reflns_limit_k_max 24
_diffrn_reflns_limit_k_min -24
_diffrn_reflns_limit_l_max 14
_diffrn_reflns_limit_l_min -15
_diffrn_reflns_number 17827
_diffrn_reflns_theta_max 37.83
_diffrn_reflns_theta_min 2.07
_exptl_absorpt_coefficient_mu 0.072
_exptl_absorpt_correction_type SADABS
_exptl_crystal_density_diffrn 1.180
_exptl_crystal_F_000 480
_exptl_crystal_size_max 0.49
_exptl_crystal_size_mid 0.37
_exptl_crystal_size_min 0.33
_refine_diff_density_max 0.224
_refine_diff_density_min -0.201
_refine_diff_density_rms 0.028
_refine_ls_extinction_method none
_refine_ls_goodness_of_fit_all 1.131
_refine_ls_goodness_of_fit_obs 1.146
_refine_ls_matrix_type full
_refine_ls_number_parameters 214
_refine_ls_number_reflns 4430
_refine_ls_number_restraints 0
_refine_ls_restrained_S_all 1.497
_refine_ls_restrained_S_obs 1.146
_refine_ls_R_factor_all 0.0667
_refine_ls_R_factor_obs 0.0468
_refine_ls_shift/esd_max -0.023
_refine_ls_shift/esd_mean 0.002
_refine_ls_structure_factor_coef Fsqd
_refine_ls_weighting_details 'w==1/[\s^2^(Fo^2^)+(0.0350P)^2^+0.2200P] where P==(Fo^2^+2Fc^2^)/3'
_refine_ls_weighting_scheme calc
_refine_ls_wR_factor_all 0.1406
_refine_ls_wR_factor_obs 0.1067
_reflns_number_observed 3849
_reflns_number_total 6541
_reflns_observed_criterion >2sigma(I)
_cod_data_source_file b105532c.txt
_cod_data_source_block 4b
_cod_depositor_comments
;
The following automatic conversions were performed:

'_chemical_melting_point' value '96-97 degC' was changed to
'369.6(5)' - it was converted from degrees Celsius(C) to Kelvins(K),
the average value was taken and precision was estimated.

Automatic conversion script
Id: cif_fix_values 1569 2011-02-09 13:29:24Z adriana 

The following automatic conversions were performed:

'_refine_ls_weighting_scheme' value 'calc
w==1/[\s^2^(Fo^2^)+(0.0350P)^2^+0.2200P] where P==(Fo^2^+2Fc^2^)/3'
was changed to 'calc'. New tag '_refine_ls_weighting_details' was
created. The value of the new tag was set to
'w==1/[\s^2^(Fo^2^)+(0.0350P)^2^+0.2200P] where P==(Fo^2^+2Fc^2^)/3'.

Automatic conversion script
Id: cif_fix_values 3143 2015-03-26 13:38:13Z robertas 
;
_cod_original_sg_symbol_H-M P2(1)/c
_cod_database_code 7204195

loop_
_symmetry_equiv_pos_as_xyz
'x, y, z'
'-x, y+1/2, -z+1/2'
'-x, -y, -z'
'x, -y-1/2, z-1/2'

loop_
_atom_site_aniso_label
_atom_site_aniso_U_11
_atom_site_aniso_U_22
_atom_site_aniso_U_33
_atom_site_aniso_U_23
_atom_site_aniso_U_13
_atom_site_aniso_U_12
N1 0.0519(5) 0.0225(3) 0.0322(4) 0.0047(3) 0.0027(3) -0.0005(3)
N2 0.0333(4) 0.0367(4) 0.0645(6) -0.0034(4) 0.0168(4) 0.0096(3)
N3 0.0211(2) 0.0180(2) 0.0209(3) 0.0010(2) 0.0040(2) 0.0001(2)
C1 0.0210(3) 0.0188(3) 0.0232(3) 0.0010(2) 0.0019(2) 0.0034(2)
C2 0.0305(3) 0.0195(3) 0.0227(3) 0.0010(2) -0.0008(2) 0.0034(2)
C3 0.0254(3) 0.0249(3) 0.0381(4) -0.0013(3) 0.0047(3) 0.0062(3)
C4 0.0183(2) 0.0176(3) 0.0163(2) 0.0000(2) 0.0005(2) 0.0009(2)
C5 0.0174(2) 0.0173(2) 0.0188(3) 0.0005(2) 0.0016(2) 0.0008(2)
C6 0.0220(3) 0.0266(3) 0.0191(3) -0.0004(2) 0.0022(2) 0.0009(2)
C7 0.0264(3) 0.0304(4) 0.0250(3) 0.0016(3) 0.0085(3) 0.0040(3)
C8 0.0205(3) 0.0295(4) 0.0378(4) 0.0018(3) 0.0082(3) 0.0024(3)
C9 0.0180(3) 0.0343(4) 0.0354(4) -0.0029(3) -0.0005(3) -0.0013(3)
C10 0.0200(3) 0.0290(3) 0.0229(3) -0.0024(2) -0.0015(2) -0.0001(2)
C11 0.0259(3) 0.0255(3) 0.0243(3) 0.0029(2) 0.0093(2) -0.0016(2)
C12 0.0230(3) 0.0394(5) 0.0358(4) -0.0037(3) 0.0044(3) -0.0077(3)
C13 0.0306(3) 0.0164(3) 0.0277(3) -0.0007(2) 0.0066(3) 0.0025(2)
C14 0.0542(6) 0.0329(5) 0.0380(5) 0.0051(4) -0.0020(4) 0.0193(4)

loop_
_atom_site_label
_atom_site_type_symbol
_atom_site_fract_x
_atom_site_fract_y
_atom_site_fract_z
_atom_site_U_iso_or_equiv
_atom_site_thermal_displace_type
_atom_site_occupancy
_atom_site_calc_flag
_atom_site_refinement_flags
_atom_site_disorder_group
N1 N 0.23667(11) 0.36366(6) 0.61165(10) 0.0356(2) Uani 1 d . .
N2 N -0.07879(11) 0.25787(8) 0.8550(2) 0.0440(2) Uani 1 d . .
N3 N 0.16231(6) 0.04947(4) 0.75941(7) 0.01988(13) Uani 1 d . .
C1 C 0.13857(7) 0.21713(5) 0.72793(8) 0.02100(14) Uani 1 d . .
C2 C 0.19558(9) 0.29672(5) 0.66333(9) 0.02444(15) Uani 1 d . .
C3 C 0.01738(9) 0.23631(6) 0.79738(11) 0.0294(2) Uani 1 d . .
C4 C 0.20689(7) 0.13219(5) 0.72061(7) 0.01748(13) Uani 1 d . .
C5 C 0.34381(7) 0.13787(5) 0.66224(8) 0.01785(13) Uani 1 d . .
C6 C 0.35654(8) 0.12799(6) 0.50840(8) 0.02256(14) Uani 1 d . .
H6A H 0.2821(24) 0.1149(16) 0.4463(26) 0.038(4) Uiso 1 d . .
C7 C 0.48337(9) 0.13884(6) 0.45399(10) 0.0269(2) Uani 1 d . .
H7A H 0.4914(23) 0.1346(15) 0.3600(28) 0.036(4) Uiso 1 d . .
C8 C 0.59681(8) 0.16004(6) 0.55258(12) 0.0290(2) Uani 1 d . .
H8A H 0.6801(25) 0.1703(17) 0.5148(28) 0.040(4) Uiso 1 d . .
C9 C 0.58422(8) 0.16896(7) 0.70644(11) 0.0294(2) Uani 1 d . .
H9A H 0.6555(28) 0.1829(19) 0.7689(30) 0.044(5) Uiso 1 d . .
C10 C 0.45752(8) 0.15770(6) 0.76202(9) 0.02420(15) Uani 1 d . .
H10A H 0.4473(20) 0.1675(14) 0.8587(24) 0.031(4) Uiso 1 d . .
C11 C 0.02569(8) 0.03504(6) 0.80880(9) 0.02480(15) Uani 1 d . .
H11A H 0.0072(20) 0.0807(13) 0.8812(22) 0.029(3) Uiso 1 d . .
H11B H 0.0271(24) -0.0243(17) 0.8529(26) 0.039(4) Uiso 1 d . .
C12 C -0.08389(9) 0.03480(8) 0.67685(12) 0.0326(2) Uani 1 d . .
H12A H -0.1705(29) 0.0290(19) 0.7124(31) 0.046(5) Uiso 1 d . .
H12B H -0.0656(28) -0.0187(20) 0.6196(32) 0.047(5) Uiso 1 d . .
H12C H -0.0836(29) 0.0914(21) 0.6244(33) 0.047(5) Uiso 1 d . .
C13 C 0.24475(9) -0.03528(5) 0.75152(9) 0.02468(15) Uani 1 d . .
H13A H 0.3108(21) -0.0248(14) 0.6876(23) 0.031(4) Uiso 1 d . .
H13B H 0.1852(22) -0.0817(15) 0.7105(25) 0.034(4) Uiso 1 d . .
C14 C 0.30597(15) -0.06674(8) 0.90594(14) 0.0421(3) Uani 1 d . .
H14A H 0.3506(38) -0.1212(26) 0.8935(42) 0.061(7) Uiso 1 d . .
H14B H 0.2271(35) -0.0790(23) 0.9710(39) 0.057(6) Uiso 1 d . .
H14C H 0.3642(34) -0.0205(24) 0.9601(38) 0.055(6) Uiso 1 d . .

loop_
_atom_type_symbol
_atom_type_description
_atom_type_scat_dispersion_real
_atom_type_scat_dispersion_imag
_atom_type_scat_source
C C 0.0033 0.0016 'International Tables Vol C Tables 4.2.6.8 and 6.1.1.4'
H H 0.0000 0.0000 'International Tables Vol C Tables 4.2.6.8 and 6.1.1.4'
N N 0.0061 0.0033 'International Tables Vol C Tables 4.2.6.8 and 6.1.1.4'

loop_
_geom_angle_atom_site_label_1
_geom_angle_atom_site_label_2
_geom_angle_atom_site_label_3
_geom_angle
_geom_angle_site_symmetry_1
_geom_angle_site_symmetry_3
_geom_angle_publ_flag
C4 N3 C11 122.65(6) . . ?
C4 N3 C13 122.37(6) . . ?
C11 N3 C13 114.95(6) . . ?
C4 C1 C3 128.06(7) . . ?
C4 C1 C2 118.44(7) . . ?
C3 C1 C2 113.47(7) . . ?
N1 C2 C1 176.92(9) . . ?
N2 C3 C1 175.57(10) . . ?
N3 C4 C1 126.90(6) . . ?
N3 C4 C5 118.14(6) . . ?
C1 C4 C5 114.96(6) . . ?
C10 C5 C6 120.38(7) . . ?
C10 C5 C4 119.32(6) . . ?
C6 C5 C4 120.22(6) . . ?
C7 C6 C5 119.77(7) . . ?
C7 C6 H6A 121.4(15) . . ?
C5 C6 H6A 118.9(15) . . ?
C8 C7 C6 120.14(8) . . ?
C8 C7 H7A 119.6(15) . . ?
C6 C7 H7A 120.3(15) . . ?
C7 C8 C9 120.03(7) . . ?
C7 C8 H8A 119.6(15) . . ?
C9 C8 H8A 120.3(15) . . ?
C8 C9 C10 120.18(8) . . ?
C8 C9 H9A 120.3(17) . . ?
C10 C9 H9A 119.5(17) . . ?
C5 C10 C9 119.48(7) . . ?
C5 C10 H10A 119.6(13) . . ?
C9 C10 H10A 120.8(13) . . ?
N3 C11 C12 112.02(6) . . ?
N3 C11 H11A 110.1(12) . . ?
C12 C11 H11A 110.9(12) . . ?
N3 C11 H11B 106.0(14) . . ?
C12 C11 H11B 107.5(15) . . ?
H11A C11 H11B 110.1(18) . . ?
C11 C12 H12A 110.0(17) . . ?
C11 C12 H12B 105.0(17) . . ?
H12A C12 H12B 109.4(23) . . ?
C11 C12 H12C 110.2(18) . . ?
H12A C12 H12C 106.8(24) . . ?
H12B C12 H12C 115.4(23) . . ?
N3 C13 C14 112.31(7) . . ?
N3 C13 H13A 108.6(13) . . ?
C14 C13 H13A 111.4(13) . . ?
N3 C13 H13B 106.3(13) . . ?
C14 C13 H13B 108.6(13) . . ?
H13A C13 H13B 109.4(18) . . ?
C13 C14 H14A 107.6(23) . . ?
C13 C14 H14B 107.7(19) . . ?
H14A C14 H14B 108.7(30) . . ?
C13 C14 H14C 114.1(19) . . ?
H14A C14 H14C 112.3(30) . . ?
H14B C14 H14C 106.3(26) . . ?

loop_
_geom_bond_atom_site_label_1
_geom_bond_atom_site_label_2
_geom_bond_distance
_geom_bond_site_symmetry_2
_geom_bond_publ_flag
N1 C2 1.1612(12) . ?
N2 C3 1.1643(13) . ?
N3 C4 1.3310(9) . ?
N3 C11 1.4736(10) . ?
N3 C13 1.4766(10) . ?
C1 C4 1.4056(9) . ?
C1 C3 1.4259(11) . ?
C1 C2 1.4258(11) . ?
C4 C5 1.4968(9) . ?
C5 C10 1.3963(10) . ?
C5 C6 1.3963(10) . ?
C6 C7 1.3945(11) . ?
C6 H6A 0.90(2) . ?
C7 C8 1.3925(13) . ?
C7 H7A 0.85(2) . ?
C8 C9 1.3949(14) . ?
C8 H8A 0.93(2) . ?
C9 C10 1.3985(12) . ?
C9 H9A 0.88(3) . ?
C10 H10A 0.89(2) . ?
C11 C12 1.5227(13) . ?
C11 H11A 0.95(2) . ?
C11 H11B 0.94(2) . ?
C12 H12A 0.94(3) . ?
C12 H12B 0.95(3) . ?
C12 H12C 0.94(3) . ?
C13 C14 1.5207(14) . ?
C13 H13A 0.92(2) . ?
C13 H13B 0.94(2) . ?
C14 H14A 0.91(4) . ?
C14 H14B 1.03(3) . ?
C14 H14C 0.98(4) . ?

loop_
_geom_torsion_atom_site_label_1
_geom_torsion_atom_site_label_2
_geom_torsion_atom_site_label_3
_geom_torsion_atom_site_label_4
_geom_torsion
_geom_torsion_site_symmetry_1
_geom_torsion_site_symmetry_2
_geom_torsion_site_symmetry_3
_geom_torsion_site_symmetry_4
_geom_torsion_publ_flag
C4 C1 C2 N1 170.4(16) . . . . ?
C3 C1 C2 N1 -11.3(17) . . . . ?
C4 C1 C3 N2 155.2(15) . . . . ?
C2 C1 C3 N2 -22.9(15) . . . . ?
C11 N3 C4 C1 3.92(11) . . . . ?
C13 N3 C4 C1 -178.05(7) . . . . ?
C11 N3 C4 C5 -175.94(6) . . . . ?
C13 N3 C4 C5 2.09(10) . . . . ?
C3 C1 C4 N3 9.88(13) . . . . ?
C2 C1 C4 N3 -172.14(7) . . . . ?
C3 C1 C4 C5 -170.25(8) . . . . ?
C2 C1 C4 C5 7.73(10) . . . . ?
N3 C4 C5 C10 -94.04(8) . . . . ?
C1 C4 C5 C10 86.09(8) . . . . ?
N3 C4 C5 C6 89.13(8) . . . . ?
C1 C4 C5 C6 -90.75(8) . . . . ?
C10 C5 C6 C7 -0.60(11) . . . . ?
C4 C5 C6 C7 176.21(7) . . . . ?
C5 C6 C7 C8 -0.41(13) . . . . ?
C6 C7 C8 C9 1.07(13) . . . . ?
C7 C8 C9 C10 -0.72(14) . . . . ?
C6 C5 C10 C9 0.94(12) . . . . ?
C4 C5 C10 C9 -175.90(7) . . . . ?
C8 C9 C10 C5 -0.28(13) . . . . ?
C4 N3 C11 C12 77.26(10) . . . . ?
C13 N3 C11 C12 -100.90(8) . . . . ?
C4 N3 C13 C14 103.86(10) . . . . ?
C11 N3 C13 C14 -77.97(10) . . . . ?

loop_
_cod_related_entry_id
_cod_related_entry_database
_cod_related_entry_code
1 ChemSpider 9944816
